data_9001041
loop_
_publ_author_name
'Cosca, M. A.'
'Peacor, D. R.'

_publ_section_title
;
 Chemistry and structure of esseneite (CaFeAlSiO6), a new pyroxene
 produced by pyrometamorphism
;
_journal_name_full 'American Mineralogist'
_journal_page_first 148
_journal_page_last 156
_journal_volume 72
_journal_year 1987
_chemical_formula_sum 'Al1.34 Ca0.97 Fe0.61 O6 Si1.08'
_chemical_name_mineral Esseneite
_space_group_IT_number 15
_symmetry_space_group_name_Hall '-C 2yc'
_symmetry_space_group_name_H-M 'C 1 2/c 1'
_cell_angle_alpha 90
_cell_angle_beta 105.81
_cell_angle_gamma 90
_cell_length_a 9.79
_cell_length_b 8.822
_cell_length_c 5.37
_cell_formula_units_Z 4
_cell_volume 446.248
_database_code_amcsd 0001063
_exptl_crystal_density_diffrn 3.504
_cod_original_formula_sum 'Fe.61 Al1.34 Ca.97 Si1.08 O6'
_cod_database_code 9001041

loop_
_space_group_symop_operation_xyz
x,y,z
1/2+x,1/2+y,z
x,-y,1/2+z
1/2+x,1/2-y,1/2+z
-x,y,1/2-z
1/2-x,1/2+y,1/2-z
-x,-y,-z
1/2-x,1/2-y,-z

loop_
_atom_site_aniso_label
_atom_site_aniso_U_11
_atom_site_aniso_U_22
_atom_site_aniso_U_33
_atom_site_aniso_U_12
_atom_site_aniso_U_13
_atom_site_aniso_U_23
Fe1 0.00544 0.00398 0.00778 0.00000 0.00133 0.00000
Al1 0.00544 0.00398 0.00778 0.00000 0.00133 0.00000
Ca2 0.01367 0.00938 0.01274 0.00000 0.00301 0.00000
Fe2 0.01367 0.00938 0.01274 0.00000 0.00301 0.00000
SiT 0.00315 0.00233 0.00619 -0.00072 0.00141 -0.00092
AlT 0.00315 0.00233 0.00619 -0.00072 0.00141 -0.00092
O1 0.01326 0.01222 0.01219 -0.00034 0.00412 0.00092
O2 0.01762 0.01617 0.01316 -0.00114 0.00508 0.00046
O3 0.01349 0.01301 0.01994 0.00046 0.00464 -0.00139

loop_
_atom_site_label
_atom_site_fract_x
_atom_site_fract_y
_atom_site_fract_z
_atom_site_occupancy
Fe1 0.00000 0.09420 0.75000 0.58000
Al1 0.00000 0.09420 0.75000 0.42000
Ca2 0.00000 0.69180 0.75000 0.97000
Fe2 0.00000 0.69180 0.75000 0.03000
SiT 0.21170 0.40570 0.77640 0.54000
AlT 0.21170 0.40570 0.77640 0.46000
O1 0.38880 0.41230 0.86590 1.00000
O2 0.13660 0.24110 0.67990 1.00000
O3 0.14680 0.48020 0.01240 1.00000

loop_
_cod_related_entry_id
_cod_related_entry_database
_cod_related_entry_code
1 AMCSD 0001063
